data_4084096
loop_
_publ_author_name
'Schulz, Ji\<r\'i'
'Uhl\'ik, Filip'
'Speck, J. Matth\"aus'
'C\'isa\<rov\'a, Ivana'
'Lang, Heinrich'
'\<St\<epni\<cka, Petr'

_publ_section_title
;
 Synthesis, Crystal Structures, and Electrochemical Behavior of Fe--Ru
 Heterobimetallic Complexes with Bridged Metallocene Units
;
_journal_issue 18
_journal_name_full Organometallics
_journal_page_first 5020
_journal_paper_doi 10.1021/om500505n
_journal_volume 33
_journal_year 2014
_chemical_formula_moiety 'C28 H31 Fe Ru, Cl, C H2 Cl2'
_chemical_formula_sum 'C29 H33 Cl3 Fe Ru'
_chemical_formula_weight 644.82
_chemical_name_systematic
; 
 ? 
;
_space_group_IT_number 14
_symmetry_cell_setting monoclinic
_symmetry_space_group_name_Hall '-P 2yn'
_symmetry_space_group_name_H-M 'P 1 21/n 1'
_atom_sites_solution_hydrogens geom
_atom_sites_solution_primary direct
_atom_sites_solution_secondary difmap
_audit_creation_method SHELXL-97
_cell_angle_alpha 90.00
_cell_angle_beta 95.0610(10)
_cell_angle_gamma 90.00
_cell_formula_units_Z 4
_cell_length_a 7.3581(2)
_cell_length_b 9.2401(2)
_cell_length_c 39.8452(10)
_cell_measurement_reflns_used 5519
_cell_measurement_temperature 150(2)
_cell_measurement_theta_max 25.98
_cell_measurement_theta_min 2.43
_cell_volume 2698.50(12)
_computing_cell_refinement 'Bruker SAINT'
_computing_data_collection 'Bruker APEX2'
_computing_data_reduction 'Bruker SAINT'
_computing_molecular_graphics 'PLATON (Spek, 2003)'
_computing_publication_material 'PLATON (Spek, 2003)'
_computing_structure_refinement 'SHELXL-97 (Sheldrick, 2008)'
_computing_structure_solution 'SHELXS-97 (Sheldrick, 2008)'
_diffrn_ambient_temperature 150(2)
_diffrn_measured_fraction_theta_full 0.999
_diffrn_measured_fraction_theta_max 0.999
_diffrn_measurement_device_type 'Bruker APEX-II CCD'
_diffrn_measurement_method '\f and \w scans'
_diffrn_radiation_monochromator graphite
_diffrn_radiation_source 'fine-focus sealed tube'
_diffrn_radiation_type MoK\a
_diffrn_radiation_wavelength 0.71073
_diffrn_reflns_av_R_equivalents 0.0382
_diffrn_reflns_av_sigmaI/netI 0.0358
_diffrn_reflns_limit_h_max 9
_diffrn_reflns_limit_h_min -7
_diffrn_reflns_limit_k_max 9
_diffrn_reflns_limit_k_min -11
_diffrn_reflns_limit_l_max 49
_diffrn_reflns_limit_l_min -44
_diffrn_reflns_number 15229
_diffrn_reflns_theta_full 25.99
_diffrn_reflns_theta_max 25.99
_diffrn_reflns_theta_min 2.05
_exptl_absorpt_coefficient_mu 1.411
_exptl_absorpt_correction_T_max 0.9483
_exptl_absorpt_correction_T_min 0.7503
_exptl_absorpt_correction_type numerical
_exptl_absorpt_process_details SADABS
_exptl_crystal_colour red
_exptl_crystal_density_diffrn 1.587
_exptl_crystal_density_method 'not measured'
_exptl_crystal_description plate
_exptl_crystal_F_000 1312
_exptl_crystal_size_max 0.22
_exptl_crystal_size_mid 0.19
_exptl_crystal_size_min 0.04
_refine_diff_density_max 0.800
_refine_diff_density_min -0.778
_refine_diff_density_rms 0.099
_refine_ls_extinction_method none
_refine_ls_goodness_of_fit_ref 1.038
_refine_ls_hydrogen_treatment constr
_refine_ls_matrix_type full
_refine_ls_number_parameters 312
_refine_ls_number_reflns 5306
_refine_ls_number_restraints 0
_refine_ls_restrained_S_all 1.038
_refine_ls_R_factor_all 0.0431
_refine_ls_R_factor_gt 0.0321
_refine_ls_shift/su_max 0.001
_refine_ls_shift/su_mean 0.000
_refine_ls_structure_factor_coef Fsqd
_refine_ls_weighting_details 'calc w=1/[\s^2^(Fo^2^)+(0.0262P)^2^+2.4695P] where P=(Fo^2^+2Fc^2^)/3'
_refine_ls_weighting_scheme calc
_refine_ls_wR_factor_gt 0.0632
_refine_ls_wR_factor_ref 0.0667
_reflns_number_gt 4461
_reflns_number_total 5306
_reflns_threshold_expression >2sigma(I)
_cod_data_source_file om500505n_si_002.cif
_cod_data_source_block js173
_cod_depositor_comments
;
The following automatic conversions were performed:
'_atom_site_symetry_multiplicity' tag replaced with
'_atom_site_symmetry_multiplicity'.

Automatic conversion script
Id: cif_correct_tags 1440 2010-10-19 06:21:57Z saulius 
;
_cod_original_sg_symbol_H-M 'P 21/n'
_cod_database_code 4084096

loop_
_symmetry_equiv_pos_as_xyz
'x, y, z'
'-x+1/2, y+1/2, -z+1/2'
'-x, -y, -z'
'x-1/2, -y-1/2, z-1/2'

loop_
_atom_site_label
_atom_site_type_symbol
_atom_site_fract_x
_atom_site_fract_y
_atom_site_fract_z
_atom_site_U_iso_or_equiv
_atom_site_adp_type
_atom_site_occupancy
_atom_site_symmetry_multiplicity
_atom_site_calc_flag
_atom_site_refinement_flags
Ru Ru 0.60264(3) 0.25705(2) 0.063918(5) 0.01489(7) Uani 1 1 d .
Fe Fe 0.39739(5) 0.16271(4) 0.221432(9) 0.01571(9) Uani 1 1 d .
Cl1 Cl 0.43804(12) 0.76899(7) 0.065417(19) 0.03168(18) Uani 1 1 d .
C1 C 0.2222(4) 0.1782(3) 0.17824(6) 0.0171(6) Uani 1 1 d .
C2 C 0.1716(4) 0.0600(3) 0.19894(7) 0.0193(6) Uani 1 1 d .
H2 H 0.1643 -0.0387 0.1923 0.023 Uiso 1 1 calc R
C3 C 0.1342(4) 0.1141(3) 0.23091(7) 0.0212(6) Uani 1 1 d .
H3 H 0.0969 0.0588 0.2492 0.025 Uiso 1 1 calc R
C4 C 0.1629(4) 0.2663(3) 0.23060(7) 0.0243(6) Uani 1 1 d .
H4 H 0.1479 0.3305 0.2488 0.029 Uiso 1 1 calc R
C5 C 0.2177(4) 0.3061(3) 0.19858(7) 0.0215(6) Uani 1 1 d .
H5 H 0.2465 0.4014 0.1918 0.026 Uiso 1 1 calc R
C6 C 0.6585(4) 0.1305(3) 0.20889(7) 0.0286(7) Uani 1 1 d .
H6 H 0.6951 0.1165 0.1868 0.034 Uiso 1 1 calc R
C7 C 0.6094(4) 0.0205(3) 0.23102(7) 0.0250(6) Uani 1 1 d .
H7 H 0.6068 -0.0804 0.2264 0.030 Uiso 1 1 calc R
C8 C 0.5648(4) 0.0874(3) 0.26129(7) 0.0226(6) Uani 1 1 d .
H8 H 0.5275 0.0391 0.2806 0.027 Uiso 1 1 calc R
C9 C 0.5857(4) 0.2385(3) 0.25771(7) 0.0257(6) Uani 1 1 d .
H9 H 0.5645 0.3094 0.2742 0.031 Uiso 1 1 calc R
C10 C 0.6434(4) 0.2660(3) 0.22544(8) 0.0291(7) Uani 1 1 d .
H10 H 0.6677 0.3584 0.2164 0.035 Uiso 1 1 calc R
C11 C 0.2653(3) 0.1671(3) 0.14342(6) 0.0169(6) Uani 1 1 d .
H11 H 0.2677 0.0728 0.1340 0.020 Uiso 1 1 calc R
C12 C 0.3017(4) 0.2773(3) 0.12353(7) 0.0186(6) Uani 1 1 d .
H12 H 0.3059 0.3709 0.1334 0.022 Uiso 1 1 calc R
C13 C 0.3358(3) 0.2681(3) 0.08783(7) 0.0163(5) Uani 1 1 d .
C14 C 0.3624(3) 0.3977(3) 0.06978(7) 0.0187(6) Uani 1 1 d .
H14 H 0.3565 0.4880 0.0810 0.022 Uiso 1 1 calc R
C15 C 0.3973(4) 0.3954(3) 0.03548(7) 0.0206(6) Uani 1 1 d .
H15 H 0.4133 0.4837 0.0239 0.025 Uiso 1 1 calc R
C16 C 0.4085(4) 0.2613(3) 0.01824(7) 0.0230(6) Uani 1 1 d .
H16 H 0.4320 0.2589 -0.0048 0.028 Uiso 1 1 calc R
C17 C 0.3839(4) 0.1314(3) 0.03618(7) 0.0208(6) Uani 1 1 d .
H17 H 0.3902 0.0410 0.0250 0.025 Uiso 1 1 calc R
C18 C 0.3502(3) 0.1347(3) 0.07038(7) 0.0191(6) Uani 1 1 d .
H18 H 0.3368 0.0462 0.0820 0.023 Uiso 1 1 calc R
C19 C 0.8244(4) 0.3015(3) 0.10262(7) 0.0206(6) Uani 1 1 d .
C20 C 0.8582(4) 0.3774(3) 0.07250(7) 0.0206(6) Uani 1 1 d .
C21 C 0.8738(4) 0.2722(3) 0.04634(7) 0.0199(6) Uani 1 1 d .
C22 C 0.8516(4) 0.1314(3) 0.06055(7) 0.0191(6) Uani 1 1 d .
C23 C 0.8203(4) 0.1489(3) 0.09519(7) 0.0200(6) Uani 1 1 d .
C24 C 0.8026(4) 0.3685(3) 0.13627(7) 0.0302(7) Uani 1 1 d .
H24A H 0.9158 0.3565 0.1509 0.045 Uiso 1 1 calc R
H24B H 0.7022 0.3209 0.1466 0.045 Uiso 1 1 calc R
H24C H 0.7755 0.4718 0.1334 0.045 Uiso 1 1 calc R
C25 C 0.8805(4) 0.5384(3) 0.06894(8) 0.0294(7) Uani 1 1 d .
H25A H 0.7963 0.5883 0.0828 0.044 Uiso 1 1 calc R
H25B H 0.8533 0.5660 0.0453 0.044 Uiso 1 1 calc R
H25C H 1.0062 0.5657 0.0764 0.044 Uiso 1 1 calc R
C26 C 0.9113(4) 0.3021(3) 0.01063(7) 0.0258(7) Uani 1 1 d .
H26A H 1.0405 0.2842 0.0080 0.039 Uiso 1 1 calc R
H26B H 0.8819 0.4033 0.0051 0.039 Uiso 1 1 calc R
H26C H 0.8360 0.2384 -0.0045 0.039 Uiso 1 1 calc R
C27 C 0.8707(4) -0.0113(3) 0.04324(7) 0.0258(7) Uani 1 1 d .
H27A H 0.9917 -0.0518 0.0498 0.039 Uiso 1 1 calc R
H27B H 0.8562 0.0029 0.0188 0.039 Uiso 1 1 calc R
H27C H 0.7768 -0.0781 0.0498 0.039 Uiso 1 1 calc R
C28 C 0.7910(4) 0.0286(3) 0.11934(7) 0.0316(7) Uani 1 1 d .
H28A H 0.7498 -0.0582 0.1067 0.047 Uiso 1 1 calc R
H28B H 0.6982 0.0575 0.1342 0.047 Uiso 1 1 calc R
H28C H 0.9058 0.0077 0.1329 0.047 Uiso 1 1 calc R
Cl91 Cl 0.17615(15) 0.69733(11) 0.15238(3) 0.0596(3) Uani 1 1 d .
Cl92 Cl 0.55379(16) 0.65961(11) 0.17885(3) 0.0623(3) Uani 1 1 d .
C90 C 0.4030(5) 0.7589(4) 0.15118(9) 0.0438(9) Uani 1 1 d .
H90A H 0.4396 0.7494 0.1280 0.053 Uiso 1 1 calc R
H90B H 0.4099 0.8626 0.1575 0.053 Uiso 1 1 calc R

loop_
_atom_site_aniso_label
_atom_site_aniso_U_11
_atom_site_aniso_U_22
_atom_site_aniso_U_33
_atom_site_aniso_U_23
_atom_site_aniso_U_13
_atom_site_aniso_U_12
Ru 0.01249(11) 0.01686(11) 0.01521(11) -0.00035(9) 0.00065(8) 0.00004(9)
Fe 0.0164(2) 0.01440(19) 0.01596(19) 0.00026(16) -0.00041(15) -0.00011(15)
Cl1 0.0493(5) 0.0194(4) 0.0270(4) -0.0009(3) 0.0069(3) -0.0022(3)
C1 0.0161(14) 0.0185(13) 0.0165(13) 0.0028(11) 0.0001(10) -0.0008(11)
C2 0.0183(14) 0.0199(14) 0.0195(14) -0.0017(11) 0.0002(11) -0.0033(11)
C3 0.0163(14) 0.0277(15) 0.0198(14) 0.0041(12) 0.0027(11) 0.0019(12)
C4 0.0238(15) 0.0273(16) 0.0217(14) -0.0047(13) 0.0021(12) 0.0070(13)
C5 0.0222(15) 0.0191(13) 0.0224(14) 0.0012(12) -0.0024(12) 0.0065(12)
C6 0.0159(15) 0.0459(19) 0.0240(15) 0.0007(14) 0.0012(12) -0.0001(13)
C7 0.0194(15) 0.0228(15) 0.0319(16) 0.0000(13) -0.0035(12) 0.0065(12)
C8 0.0203(15) 0.0291(15) 0.0175(14) 0.0058(12) -0.0038(11) -0.0004(12)
C9 0.0224(15) 0.0273(15) 0.0257(15) -0.0027(13) -0.0068(12) -0.0039(13)
C10 0.0219(16) 0.0301(17) 0.0341(17) 0.0065(14) -0.0047(13) -0.0092(13)
C11 0.0141(13) 0.0172(13) 0.0191(13) -0.0023(11) -0.0004(10) 0.0004(11)
C12 0.0180(14) 0.0174(14) 0.0207(14) -0.0028(11) 0.0042(11) 0.0035(11)
C13 0.0095(12) 0.0177(13) 0.0218(13) -0.0005(11) 0.0017(10) 0.0002(10)
C14 0.0124(13) 0.0177(13) 0.0261(15) 0.0023(12) 0.0030(11) 0.0036(11)
C15 0.0161(14) 0.0233(14) 0.0225(15) 0.0076(12) 0.0019(11) 0.0022(11)
C16 0.0156(14) 0.0350(17) 0.0178(13) 0.0024(13) -0.0022(11) 0.0005(12)
C17 0.0151(14) 0.0252(15) 0.0217(14) -0.0049(12) -0.0009(11) -0.0028(11)
C18 0.0133(14) 0.0193(14) 0.0244(15) -0.0006(12) -0.0003(11) -0.0033(11)
C19 0.0123(13) 0.0248(14) 0.0241(15) -0.0027(12) -0.0013(11) 0.0001(11)
C20 0.0119(14) 0.0223(14) 0.0269(15) -0.0044(12) -0.0016(11) -0.0021(11)
C21 0.0111(13) 0.0264(15) 0.0222(14) 0.0002(12) 0.0014(11) -0.0004(11)
C22 0.0126(14) 0.0240(14) 0.0204(14) -0.0020(12) 0.0000(11) 0.0011(11)
C23 0.0154(14) 0.0245(14) 0.0194(14) 0.0001(12) -0.0029(11) 0.0021(12)
C24 0.0272(17) 0.0374(18) 0.0255(16) -0.0099(14) -0.0006(13) 0.0029(14)
C25 0.0239(16) 0.0215(15) 0.0425(19) -0.0019(14) 0.0014(14) -0.0033(13)
C26 0.0176(15) 0.0351(17) 0.0253(15) 0.0036(13) 0.0055(12) -0.0019(13)
C27 0.0222(16) 0.0269(15) 0.0284(16) -0.0077(13) 0.0017(12) 0.0030(13)
C28 0.0363(19) 0.0333(17) 0.0240(16) 0.0060(14) -0.0034(13) 0.0003(14)
Cl91 0.0613(7) 0.0465(6) 0.0701(7) -0.0124(5) 0.0011(5) -0.0051(5)
Cl92 0.0782(8) 0.0545(6) 0.0514(6) -0.0009(5) -0.0091(5) 0.0299(6)
C90 0.055(2) 0.041(2) 0.0344(19) 0.0026(16) -0.0016(16) 0.0044(18)

loop_
_atom_type_symbol
_atom_type_description
_atom_type_scat_dispersion_real
_atom_type_scat_dispersion_imag
_atom_type_scat_source
C C 0.0033 0.0016 'International Tables Vol C Tables 4.2.6.8 and 6.1.1.4'
H H 0.0000 0.0000 'International Tables Vol C Tables 4.2.6.8 and 6.1.1.4'
Cl Cl 0.1484 0.1585 'International Tables Vol C Tables 4.2.6.8 and 6.1.1.4'
Fe Fe 0.3463 0.8444 'International Tables Vol C Tables 4.2.6.8 and 6.1.1.4'
Ru Ru -1.2594 0.8363 'International Tables Vol C Tables 4.2.6.8 and 6.1.1.4'

loop_
_geom_angle_atom_site_label_1
_geom_angle_atom_site_label_2
_geom_angle_atom_site_label_3
_geom_angle
C21 Ru C23 64.27(10)
C21 Ru C22 38.41(10)
C23 Ru C22 38.21(10)
C21 Ru C19 64.27(10)
C23 Ru C19 38.53(10)
C22 Ru C19 64.18(10)
C21 Ru C20 38.46(10)
C23 Ru C20 64.25(10)
C22 Ru C20 64.22(10)
C19 Ru C20 38.23(10)
C21 Ru C17 121.52(10)
C23 Ru C17 120.84(10)
C22 Ru C17 105.61(10)
C19 Ru C17 157.19(10)
C20 Ru C17 158.09(11)
C21 Ru C18 151.00(10)
C23 Ru C18 106.35(10)
C22 Ru C18 117.00(10)
C19 Ru C18 126.72(10)
C20 Ru C18 164.37(10)
C17 Ru C18 37.20(10)
C21 Ru C16 106.13(10)
C23 Ru C16 149.96(11)
C22 Ru C16 116.30(10)
C19 Ru C16 164.98(11)
C20 Ru C16 127.14(10)
C17 Ru C16 37.43(10)
C18 Ru C16 67.44(10)
C21 Ru C15 113.70(10)
C23 Ru C15 171.90(10)
C22 Ru C15 144.52(10)
C19 Ru C15 133.38(10)
C20 Ru C15 108.98(10)
C17 Ru C15 67.15(10)
C18 Ru C15 79.17(10)
C16 Ru C15 37.51(10)
C21 Ru C14 139.14(10)
C23 Ru C14 139.28(10)
C22 Ru C14 175.47(10)
C19 Ru C14 111.57(10)
C20 Ru C14 111.56(10)
C17 Ru C14 78.93(10)
C18 Ru C14 66.55(10)
C16 Ru C14 67.32(10)
C15 Ru C14 37.14(10)
C21 Ru C13 171.23(10)
C23 Ru C13 113.65(10)
C22 Ru C13 144.61(10)
C19 Ru C13 108.48(10)
C20 Ru C13 132.77(10)
C17 Ru C13 67.13(10)
C18 Ru C13 37.13(9)
C16 Ru C13 79.87(10)
C15 Ru C13 67.07(10)
C14 Ru C13 36.91(9)
C5 Fe C4 40.90(11)
C5 Fe C9 117.99(12)
C4 Fe C9 104.21(12)
C5 Fe C10 105.54(12)
C4 Fe C10 121.77(12)
C9 Fe C10 40.54(12)
C5 Fe C8 153.47(11)
C4 Fe C8 118.90(12)
C9 Fe C8 40.53(11)
C10 Fe C8 68.21(12)
C5 Fe C6 124.95(12)
C4 Fe C6 160.13(12)
C9 Fe C6 68.24(12)
C10 Fe C6 40.76(12)
C8 Fe C6 68.06(12)
C5 Fe C7 163.13(12)
C4 Fe C7 155.77(12)
C9 Fe C7 68.23(12)
C10 Fe C7 68.27(12)
C8 Fe C7 40.57(11)
C6 Fe C7 40.34(12)
C5 Fe C2 68.62(11)
C4 Fe C2 68.21(11)
C9 Fe C2 160.76(12)
C10 Fe C2 158.46(12)
C8 Fe C2 126.28(11)
C6 Fe C2 124.57(12)
C7 Fe C2 111.04(11)
C5 Fe C3 68.79(11)
C4 Fe C3 40.71(11)
C9 Fe C3 122.54(12)
C10 Fe C3 158.71(12)
C8 Fe C3 107.21(11)
C6 Fe C3 158.76(12)
C7 Fe C3 122.67(12)
C2 Fe C3 40.42(11)
C5 Fe C1 41.05(11)
C4 Fe C1 68.88(11)
C9 Fe C1 154.77(11)
C10 Fe C1 121.18(11)
C8 Fe C1 164.05(11)
C6 Fe C1 109.69(11)
C7 Fe C1 127.55(11)
C2 Fe C1 40.93(10)
C3 Fe C1 68.83(11)
C5 C1 C2 106.4(2)
C5 C1 C11 127.9(2)
C2 C1 C11 125.7(2)
C5 C1 Fe 68.28(14)
C2 C1 Fe 69.07(14)
C11 C1 Fe 128.23(19)
C3 C2 C1 109.2(2)
C3 C2 Fe 70.00(15)
C1 C2 Fe 70.00(15)
C3 C2 H2 125.4
C1 C2 H2 125.4
Fe C2 H2 126.2
C2 C3 C4 107.5(2)
C2 C3 Fe 69.59(16)
C4 C3 Fe 68.85(16)
C2 C3 H3 126.3
C4 C3 H3 126.3
Fe C3 H3 126.8
C5 C4 C3 108.6(2)
C5 C4 Fe 69.40(16)
C3 C4 Fe 70.44(16)
C5 C4 H4 125.7
C3 C4 H4 125.7
Fe C4 H4 126.0
C4 C5 C1 108.4(2)
C4 C5 Fe 69.70(15)
C1 C5 Fe 70.67(15)
C4 C5 H5 125.8
C1 C5 H5 125.8
Fe C5 H5 125.4
C7 C6 C10 108.0(3)
C7 C6 Fe 69.85(17)
C10 C6 Fe 69.28(17)
C7 C6 H6 126.0
C10 C6 H6 126.0
Fe C6 H6 126.4
C6 C7 C8 108.0(3)
C6 C7 Fe 69.81(16)
C8 C7 Fe 69.51(15)
C6 C7 H7 126.0
C8 C7 H7 126.0
Fe C7 H7 126.2
C9 C8 C7 108.0(3)
C9 C8 Fe 69.43(15)
C7 C8 Fe 69.92(15)
C9 C8 H8 126.0
C7 C8 H8 126.0
Fe C8 H8 126.2
C10 C9 C8 108.3(3)
C10 C9 Fe 69.87(16)
C8 C9 Fe 70.03(15)
C10 C9 H9 125.9
C8 C9 H9 125.9
Fe C9 H9 125.8
C9 C10 C6 107.8(3)
C9 C10 Fe 69.59(16)
C6 C10 Fe 69.96(16)
C9 C10 H10 126.1
C6 C10 H10 126.1
Fe C10 H10 125.9
C12 C11 C1 125.9(2)
C12 C11 H11 117.0
C1 C11 H11 117.0
C11 C12 C13 126.4(2)
C11 C12 H12 116.8
C13 C12 H12 116.8
C14 C13 C18 117.6(2)
C14 C13 C12 119.0(2)
C18 C13 C12 123.3(2)
C14 C13 Ru 70.17(15)
C18 C13 Ru 69.52(15)
C12 C13 Ru 129.82(18)
C15 C14 C13 121.5(2)
C15 C14 Ru 71.06(15)
C13 C14 Ru 72.92(15)
C15 C14 H14 119.3
C13 C14 H14 119.3
Ru C14 H14 129.2
C14 C15 C16 120.2(2)
C14 C15 Ru 71.80(15)
C16 C15 Ru 71.21(15)
C14 C15 H15 119.9
C16 C15 H15 119.9
Ru C15 H15 129.5
C17 C16 C15 118.6(2)
C17 C16 Ru 70.84(15)
C15 C16 Ru 71.27(15)
C17 C16 H16 120.7
C15 C16 H16 120.7
Ru C16 H16 129.5
C18 C17 C16 120.8(3)
C18 C17 Ru 71.69(15)
C16 C17 Ru 71.73(15)
C18 C17 H17 119.6
C16 C17 H17 119.6
Ru C17 H17 129.4
C17 C18 C13 121.3(3)
C17 C18 Ru 71.10(16)
C13 C18 Ru 73.35(15)
C17 C18 H18 119.4
C13 C18 H18 119.4
Ru C18 H18 128.5
C20 C19 C23 108.0(2)
C20 C19 C24 126.1(3)
C23 C19 C24 125.9(3)
C20 C19 Ru 70.99(15)
C23 C19 Ru 70.73(14)
C24 C19 Ru 125.3(2)
C19 C20 C21 107.9(2)
C19 C20 C25 126.3(3)
C21 C20 C25 125.7(3)
C19 C20 Ru 70.78(15)
C21 C20 Ru 70.43(15)
C25 C20 Ru 125.98(19)
C22 C21 C20 108.0(2)
C22 C21 C26 125.4(3)
C20 C21 C26 126.7(3)
C22 C21 Ru 71.03(15)
C20 C21 Ru 71.11(16)
C26 C21 Ru 124.62(18)
C23 C22 C21 108.2(2)
C23 C22 C27 125.0(3)
C21 C22 C27 126.7(3)
C23 C22 Ru 70.89(15)
C21 C22 Ru 70.56(15)
C27 C22 Ru 127.52(19)
C22 C23 C19 107.9(2)
C22 C23 C28 125.5(3)
C19 C23 C28 126.6(3)
C22 C23 Ru 70.90(15)
C19 C23 Ru 70.75(15)
C28 C23 Ru 124.5(2)
C19 C24 H24A 109.5
C19 C24 H24B 109.5
H24A C24 H24B 109.5
C19 C24 H24C 109.5
H24A C24 H24C 109.5
H24B C24 H24C 109.5
C20 C25 H25A 109.5
C20 C25 H25B 109.5
H25A C25 H25B 109.5
C20 C25 H25C 109.5
H25A C25 H25C 109.5
H25B C25 H25C 109.5
C21 C26 H26A 109.5
C21 C26 H26B 109.5
H26A C26 H26B 109.5
C21 C26 H26C 109.5
H26A C26 H26C 109.5
H26B C26 H26C 109.5
C22 C27 H27A 109.5
C22 C27 H27B 109.5
H27A C27 H27B 109.5
C22 C27 H27C 109.5
H27A C27 H27C 109.5
H27B C27 H27C 109.5
C23 C28 H28A 109.5
C23 C28 H28B 109.5
H28A C28 H28B 109.5
C23 C28 H28C 109.5
H28A C28 H28C 109.5
H28B C28 H28C 109.5
Cl92 C90 Cl91 111.2(2)
Cl92 C90 H90A 109.4
Cl91 C90 H90A 109.4
Cl92 C90 H90B 109.4
Cl91 C90 H90B 109.4
H90A C90 H90B 108.0

loop_
_geom_bond_atom_site_label_1
_geom_bond_atom_site_label_2
_geom_bond_distance
Ru C21 2.177(3)
Ru C23 2.183(3)
Ru C22 2.183(3)
Ru C19 2.183(3)
Ru C20 2.186(3)
Ru C17 2.201(3)
Ru C18 2.209(3)
Ru C16 2.213(3)
Ru C15 2.214(3)
Ru C14 2.223(3)
Ru C13 2.259(3)
Fe C5 2.030(3)
Fe C4 2.034(3)
Fe C9 2.036(3)
Fe C10 2.040(3)
Fe C8 2.044(3)
Fe C6 2.049(3)
Fe C7 2.050(3)
Fe C2 2.050(3)
Fe C3 2.055(3)
Fe C1 2.062(2)
C1 C5 1.435(4)
C1 C2 1.438(4)
C1 C11 1.454(4)
C2 C3 1.418(4)
C2 H2 0.9500
C3 C4 1.422(4)
C3 H3 0.9500
C4 C5 1.420(4)
C4 H4 0.9500
C5 H5 0.9500
C6 C7 1.413(4)
C6 C10 1.424(4)
C6 H6 0.9500
C7 C8 1.419(4)
C7 H7 0.9500
C8 C9 1.413(4)
C8 H8 0.9500
C9 C10 1.412(4)
C9 H9 0.9500
C10 H10 0.9500
C11 C12 1.331(4)
C11 H11 0.9500
C12 C13 1.469(4)
C12 H12 0.9500
C13 C14 1.419(4)
C13 C18 1.423(4)
C14 C15 1.413(4)
C14 H14 0.9500
C15 C16 1.423(4)
C15 H15 0.9500
C16 C17 1.416(4)
C16 H16 0.9500
C17 C18 1.407(4)
C17 H17 0.9500
C18 H18 0.9500
C19 C20 1.431(4)
C19 C23 1.440(4)
C19 C24 1.498(4)
C20 C21 1.437(4)
C20 C25 1.504(4)
C21 C22 1.434(4)
C21 C26 1.499(4)
C22 C23 1.429(4)
C22 C27 1.500(4)
C23 C28 1.499(4)
C24 H24A 0.9800
C24 H24B 0.9800
C24 H24C 0.9800
C25 H25A 0.9800
C25 H25B 0.9800
C25 H25C 0.9800
C26 H26A 0.9800
C26 H26B 0.9800
C26 H26C 0.9800
C27 H27A 0.9800
C27 H27B 0.9800
C27 H27C 0.9800
C28 H28A 0.9800
C28 H28B 0.9800
C28 H28C 0.9800
Cl91 C90 1.768(4)
Cl92 C90 1.753(3)
C90 H90A 0.9900
C90 H90B 0.9900
